data_7019397
loop_
_publ_author_name
'Owczarek, Magdalena'
'Szklarz, Przemys\/law'
'Jakubas, Ryszard'
'Miniewicz, Andrzej'

_publ_section_title
;
 [NH(2)(C(2)H(4))(2)O]MX(5): a new family of morpholinium nonlinear
 optical materials among halogenoantimonate(iii) and
 halogenobismuthate(iii) compounds. Structural characterization,
 dielectric and piezoelectric properties.
;
_journal_issue 24
_journal_name_full 'Dalton transactions (Cambridge, England : 2003)'
_journal_page_first 7285
_journal_page_last 7294
_journal_paper_doi 10.1039/c2dt30291h
_journal_volume 41
_journal_year 2012
_chemical_formula_moiety 'Bi Br5, 2(C4 H10 N O)'
_chemical_formula_sum 'C8 H20 Bi Br5 N2 O2'
_chemical_formula_weight 784.79
_chemical_name_systematic
;
?
;
_space_group_IT_number 19
_symmetry_cell_setting orthorhombic
_symmetry_space_group_name_Hall 'P 2ac 2ab'
_symmetry_space_group_name_H-M 'P 21 21 21'
_atom_sites_solution_hydrogens geom
_atom_sites_solution_primary direct
_atom_sites_solution_secondary difmap
_audit_creation_method SHELXL-97
_cell_angle_alpha 90.00
_cell_angle_beta 90.00
_cell_angle_gamma 90.00
_cell_formula_units_Z 4
_cell_length_a 9.246(3)
_cell_length_b 10.331(3)
_cell_length_c 18.694(5)
_cell_measurement_reflns_used 13603
_cell_measurement_temperature 100(2)
_cell_measurement_theta_max 36.8
_cell_measurement_theta_min 2.9
_cell_volume 1785.7(9)
_computing_cell_refinement
;
CrysAlis RED, Oxford Diffraction Ltd.,
Version 1.171.33.32 (release 27-01-2009 CrysAlis171 .NET)
(compiled Jan 27 2009,14:17:37)
;
_computing_data_collection
;
CrysAlis CCD, Oxford Diffraction Ltd.,
Version 1.171.33.32 (release 27-01-2009 CrysAlis171 .NET)
(compiled Jan 27 2009,14:17:37)
;
_computing_data_reduction
;
CrysAlis RED, Oxford Diffraction Ltd.,
Version 1.171.33.32 (release 27-01-2009 CrysAlis171 .NET)
(compiled Jan 27 2009,14:17:37)
;
_computing_structure_refinement 'SHELXL-97 (Sheldrick, 1997)'
_computing_structure_solution 'SHELXS-97 (Sheldrick, 1990)'
_diffrn_ambient_temperature 100(2)
_diffrn_measured_fraction_theta_full 0.999
_diffrn_measured_fraction_theta_max 0.804
_diffrn_measurement_device_type 'Goniometer KM4/Xcalibur, detector: Sapphire2 (large Be window)'
_diffrn_measurement_method \w
_diffrn_radiation_monochromator graphite
_diffrn_radiation_source 'fine-focus sealed tube'
_diffrn_radiation_type MoK\a
_diffrn_radiation_wavelength 0.71073
_diffrn_reflns_av_R_equivalents 0.0316
_diffrn_reflns_av_sigmaI/netI 0.0370
_diffrn_reflns_limit_h_max 12
_diffrn_reflns_limit_h_min -12
_diffrn_reflns_limit_k_max 12
_diffrn_reflns_limit_k_min -16
_diffrn_reflns_limit_l_max 24
_diffrn_reflns_limit_l_min -31
_diffrn_reflns_number 18664
_diffrn_reflns_theta_full 27.00
_diffrn_reflns_theta_max 36.91
_diffrn_reflns_theta_min 2.94
_exptl_absorpt_coefficient_mu 21.059
_exptl_absorpt_correction_T_max 0.125
_exptl_absorpt_correction_T_min 0.020
_exptl_absorpt_correction_type analytical
_exptl_absorpt_process_details
;
CrysAlis RED, Oxford Diffraction Ltd.,
Version 1.171.33.32 (release 27-01-2009 CrysAlis171 .NET)
(compiled Jan 27 2009,14:17:37)
Analytical numeric absorption correction using a multifaceted crystal
model based on expressions derived by R.C. Clark & J.S. Reid.
(Clark, R. C. & Reid, J. S. (1995). Acta Cryst. A51, 887-897)
;
_exptl_crystal_colour colourless
_exptl_crystal_density_diffrn 2.919
_exptl_crystal_density_method 'not measured'
_exptl_crystal_description blocks
_exptl_crystal_F_000 1424
_exptl_crystal_size_max 0.4
_exptl_crystal_size_mid 0.2
_exptl_crystal_size_min 0.2
_refine_diff_density_max 1.555
_refine_diff_density_min -1.195
_refine_diff_density_rms 0.169
_refine_ls_abs_structure_details 'Flack H D (1983), Acta Cryst. A39, 876-881'
_refine_ls_abs_structure_Flack -0.042(4)
_refine_ls_extinction_method none
_refine_ls_goodness_of_fit_ref 0.969
_refine_ls_hydrogen_treatment constr
_refine_ls_matrix_type full
_refine_ls_number_parameters 163
_refine_ls_number_reflns 6519
_refine_ls_number_restraints 0
_refine_ls_restrained_S_all 0.969
_refine_ls_R_factor_all 0.0254
_refine_ls_R_factor_gt 0.0205
_refine_ls_shift/su_max 0.005
_refine_ls_shift/su_mean 0.000
_refine_ls_structure_factor_coef Fsqd
_refine_ls_weighting_details 'calc w=1/[\s^2^(Fo^2^)+(0.0159P)^2^+0.0000P] where P=(Fo^2^+2Fc^2^)/3'
_refine_ls_weighting_scheme calc
_refine_ls_wR_factor_gt 0.0367
_refine_ls_wR_factor_ref 0.0372
_reflns_number_gt 5840
_reflns_number_total 6519
_reflns_threshold_expression >2sigma(I)
_cod_data_source_file c2dt30291h.txt
_cod_data_source_block morbib
_cod_database_code 7019397

loop_
_symmetry_equiv_pos_as_xyz
'x, y, z'
'-x+1/2, -y, z+1/2'
'-x, y+1/2, -z+1/2'
'x+1/2, -y+1/2, -z'

loop_
_atom_site_label
_atom_site_type_symbol
_atom_site_fract_x
_atom_site_fract_y
_atom_site_fract_z
_atom_site_U_iso_or_equiv
_atom_site_adp_type
_atom_site_occupancy
_atom_site_symmetry_multiplicity
_atom_site_calc_flag
_atom_site_refinement_flags
Bi Bi 0.417326(14) 0.409875(11) 0.571508(6) 0.00927(3) Uani 1 1 d .
Br2 Br 0.39338(4) 0.60157(3) 0.451255(16) 0.01183(7) Uani 1 1 d .
Br1 Br 0.20939(4) 0.55297(3) 0.63318(2) 0.01472(8) Uani 1 1 d .
Br3 Br 0.62036(4) 0.57242(3) 0.626320(18) 0.01340(7) Uani 1 1 d .
Br5 Br 0.15943(4) 0.24898(4) 0.511979(17) 0.01509(7) Uani 1 1 d .
Br4 Br 0.45819(4) 0.25279(4) 0.685790(17) 0.01399(7) Uani 1 1 d .
C6 C 0.5814(4) 0.4357(3) 0.98809(17) 0.0149(7) Uani 1 1 d .
H6A H 0.5867 0.3979 1.0367 0.018 Uiso 1 1 calc R
H6B H 0.5604 0.5293 0.9927 0.018 Uiso 1 1 calc R
O2 O 0.7192(3) 0.4671(2) 0.87901(13) 0.0147(5) Uani 1 1 d .
N1 N 0.5320(3) 0.3891(3) 0.32915(15) 0.0129(6) Uani 1 1 d .
H1C H 0.5877 0.3515 0.3642 0.015 Uiso 1 1 calc R
H1D H 0.5271 0.4765 0.3383 0.015 Uiso 1 1 calc R
N2 N 0.4640(3) 0.3708(3) 0.94608(16) 0.0141(6) Uani 1 1 d .
H2C H 0.4783 0.2827 0.9466 0.017 Uiso 1 1 calc R
H2D H 0.3759 0.3878 0.9670 0.017 Uiso 1 1 calc R
O1 O 0.4544(3) 0.1751(2) 0.24049(13) 0.0165(6) Uani 1 1 d .
C7 C 0.4630(4) 0.4178(4) 0.87051(19) 0.0171(7) Uani 1 1 d .
H7A H 0.4348 0.5103 0.8693 0.020 Uiso 1 1 calc R
H7B H 0.3913 0.3681 0.8424 0.020 Uiso 1 1 calc R
C2 C 0.6005(4) 0.3673(3) 0.25791(16) 0.0138(7) Uani 1 1 d .
H2A H 0.7018 0.3985 0.2588 0.017 Uiso 1 1 calc R
H2B H 0.5475 0.4165 0.2208 0.017 Uiso 1 1 calc R
C5 C 0.7226(4) 0.4165(4) 0.94985(17) 0.0140(7) Uani 1 1 d .
H5A H 0.8007 0.4597 0.9771 0.017 Uiso 1 1 calc R
H5B H 0.7451 0.3228 0.9479 0.017 Uiso 1 1 calc R
C1 C 0.5976(4) 0.2243(3) 0.24000(18) 0.0167(7) Uani 1 1 d .
H1A H 0.6408 0.2106 0.1921 0.020 Uiso 1 1 calc R
H1B H 0.6567 0.1763 0.2753 0.020 Uiso 1 1 calc R
C8 C 0.6101(4) 0.4018(4) 0.83821(18) 0.0158(7) Uani 1 1 d .
H8A H 0.6339 0.3084 0.8355 0.019 Uiso 1 1 calc R
H8B H 0.6095 0.4365 0.7889 0.019 Uiso 1 1 calc R
C4 C 0.3918(4) 0.1913(3) 0.3097(2) 0.0174(8) Uani 1 1 d .
H4A H 0.4505 0.1437 0.3454 0.021 Uiso 1 1 calc R
H4B H 0.2932 0.1539 0.3099 0.021 Uiso 1 1 calc R
C3 C 0.3839(4) 0.3327(3) 0.3308(2) 0.0157(7) Uani 1 1 d .
H3A H 0.3204 0.3800 0.2971 0.019 Uiso 1 1 calc R
H3B H 0.3426 0.3409 0.3794 0.019 Uiso 1 1 calc R

loop_
_atom_site_aniso_label
_atom_site_aniso_U_11
_atom_site_aniso_U_22
_atom_site_aniso_U_33
_atom_site_aniso_U_23
_atom_site_aniso_U_13
_atom_site_aniso_U_12
Bi 0.00860(6) 0.00915(5) 0.01006(4) -0.00084(4) 0.00028(5) 0.00004(5)
Br2 0.01031(17) 0.01346(15) 0.01172(12) 0.00043(12) 0.00046(12) 0.00092(14)
Br1 0.01347(19) 0.01249(16) 0.01819(16) -0.00172(13) 0.00531(14) 0.00120(13)
Br3 0.01318(18) 0.01287(17) 0.01417(14) -0.00051(12) -0.00326(12) -0.00229(12)
Br5 0.01469(18) 0.01421(16) 0.01637(15) -0.00120(15) -0.00236(14) -0.00252(13)
Br4 0.01605(19) 0.01214(16) 0.01378(13) 0.00231(13) -0.00040(13) -0.00096(13)
C6 0.0130(17) 0.0170(17) 0.0147(13) 0.0006(11) 0.0020(15) -0.0007(15)
O2 0.0122(14) 0.0171(13) 0.0147(11) 0.0014(10) -0.0008(10) -0.0050(10)
N1 0.0132(15) 0.0121(15) 0.0132(12) -0.0029(11) 0.0004(11) -0.0010(11)
N2 0.0080(14) 0.0149(15) 0.0193(14) 0.0033(11) 0.0020(11) 0.0006(11)
O1 0.0138(15) 0.0161(13) 0.0196(12) -0.0052(10) -0.0009(10) -0.0028(10)
C7 0.0129(18) 0.0184(18) 0.0198(15) 0.0046(15) -0.0052(13) -0.0017(15)
C2 0.0168(19) 0.0131(15) 0.0116(13) 0.0005(11) 0.0003(14) 0.0007(14)
C5 0.0148(18) 0.0140(16) 0.0134(13) -0.0006(14) -0.0002(13) -0.0013(15)
C1 0.017(2) 0.0184(17) 0.0148(14) -0.0033(12) -0.0001(15) 0.0034(16)
C8 0.0161(19) 0.0149(16) 0.0163(14) 0.0001(13) -0.0022(13) -0.0031(15)
C4 0.016(2) 0.0166(17) 0.0191(15) -0.0009(13) -0.0001(15) -0.0043(14)
C3 0.011(2) 0.0156(17) 0.0211(16) -0.0012(13) 0.0019(14) -0.0015(13)

loop_
_atom_type_symbol
_atom_type_description
_atom_type_scat_dispersion_real
_atom_type_scat_dispersion_imag
_atom_type_scat_source
C C 0.0033 0.0016 'International Tables Vol C Tables 4.2.6.8 and 6.1.1.4'
H H 0.0000 0.0000 'International Tables Vol C Tables 4.2.6.8 and 6.1.1.4'
N N 0.0061 0.0033 'International Tables Vol C Tables 4.2.6.8 and 6.1.1.4'
O O 0.0106 0.0060 'International Tables Vol C Tables 4.2.6.8 and 6.1.1.4'
Br Br -0.2901 2.4595 'International Tables Vol C Tables 4.2.6.8 and 6.1.1.4'
Bi Bi -4.1077 10.2566 'International Tables Vol C Tables 4.2.6.8 and 6.1.1.4'

loop_
_geom_angle_atom_site_label_1
_geom_angle_atom_site_label_2
_geom_angle_atom_site_label_3
_geom_angle
_geom_angle_site_symmetry_3
Br1 Bi Br4 95.224(19) .
Br1 Bi Br3 89.57(2) .
Br4 Bi Br3 88.652(19) .
Br1 Bi Br2 84.584(19) .
Br4 Bi Br2 174.392(11) .
Br3 Bi Br2 85.742(19) .
Br1 Bi Br5 84.20(2) .
Br4 Bi Br5 93.951(18) .
Br3 Bi Br5 173.443(11) .
Br2 Bi Br5 91.607(17) .
Br1 Bi Br5 175.909(11) 4_556
Br4 Bi Br5 88.838(19) 4_556
Br3 Bi Br5 91.01(2) 4_556
Br2 Bi Br5 91.421(19) 4_556
Br5 Bi Br5 95.05(2) 4_556
Bi Br5 Bi 171.511(12) 4_456
N2 C6 C5 108.7(3) .
N2 C6 H6A 109.9 .
C5 C6 H6A 109.9 .
N2 C6 H6B 109.9 .
C5 C6 H6B 109.9 .
H6A C6 H6B 108.3 .
C5 O2 C8 109.7(3) .
C3 N1 C2 110.5(3) .
C3 N1 H1C 109.6 .
C2 N1 H1C 109.6 .
C3 N1 H1D 109.6 .
C2 N1 H1D 109.6 .
H1C N1 H1D 108.1 .
C7 N2 C6 110.8(3) .
C7 N2 H2C 109.5 .
C6 N2 H2C 109.5 .
C7 N2 H2D 109.5 .
C6 N2 H2D 109.5 .
H2C N2 H2D 108.1 .
C1 O1 C4 110.0(3) .
N2 C7 C8 109.8(3) .
N2 C7 H7A 109.7 .
C8 C7 H7A 109.7 .
N2 C7 H7B 109.7 .
C8 C7 H7B 109.7 .
H7A C7 H7B 108.2 .
N1 C2 C1 109.7(3) .
N1 C2 H2A 109.7 .
C1 C2 H2A 109.7 .
N1 C2 H2B 109.7 .
C1 C2 H2B 109.7 .
H2A C2 H2B 108.2 .
O2 C5 C6 112.0(3) .
O2 C5 H5A 109.2 .
C6 C5 H5A 109.2 .
O2 C5 H5B 109.2 .
C6 C5 H5B 109.2 .
H5A C5 H5B 107.9 .
O1 C1 C2 111.4(3) .
O1 C1 H1A 109.4 .
C2 C1 H1A 109.4 .
O1 C1 H1B 109.4 .
C2 C1 H1B 109.4 .
H1A C1 H1B 108.0 .
O2 C8 C7 111.9(3) .
O2 C8 H8A 109.2 .
C7 C8 H8A 109.2 .
O2 C8 H8B 109.2 .
C7 C8 H8B 109.2 .
H8A C8 H8B 107.9 .
O1 C4 C3 111.6(3) .
O1 C4 H4A 109.3 .
C3 C4 H4A 109.3 .
O1 C4 H4B 109.3 .
C3 C4 H4B 109.3 .
H4A C4 H4B 108.0 .
N1 C3 C4 109.1(3) .
N1 C3 H3A 109.9 .
C4 C3 H3A 109.9 .
N1 C3 H3B 109.9 .
C4 C3 H3B 109.9 .
H3A C3 H3B 108.3 .

loop_
_geom_bond_atom_site_label_1
_geom_bond_atom_site_label_2
_geom_bond_distance
_geom_bond_site_symmetry_2
Bi Br1 2.6853(6) .
Bi Br4 2.7093(6) .
Bi Br3 2.7192(6) .
Bi Br2 3.0041(7) .
Bi Br5 3.1124(8) .
Bi Br5 3.1844(7) 4_556
Br5 Bi 3.1844(7) 4_456
C6 N2 1.498(4) .
C6 C5 1.502(5) .
C6 H6A 0.9900 .
C6 H6B 0.9900 .
O2 C5 1.424(4) .
O2 C8 1.433(4) .
N1 C3 1.489(4) .
N1 C2 1.492(4) .
N1 H1C 0.9200 .
N1 H1D 0.9200 .
N2 C7 1.494(5) .
N2 H2C 0.9200 .
N2 H2D 0.9200 .
O1 C1 1.419(5) .
O1 C4 1.427(4) .
C7 C8 1.498(5) .
C7 H7A 0.9900 .
C7 H7B 0.9900 .
C2 C1 1.515(5) .
C2 H2A 0.9900 .
C2 H2B 0.9900 .
C5 H5A 0.9900 .
C5 H5B 0.9900 .
C1 H1A 0.9900 .
C1 H1B 0.9900 .
C8 H8A 0.9900 .
C8 H8B 0.9900 .
C4 C3 1.515(5) .
C4 H4A 0.9900 .
C4 H4B 0.9900 .
C3 H3A 0.9900 .
C3 H3B 0.9900 .

loop_
_geom_hbond_atom_site_label_D
_geom_hbond_atom_site_label_H
_geom_hbond_atom_site_label_A
_geom_hbond_distance_DH
_geom_hbond_distance_HA
_geom_hbond_distance_DA
_geom_hbond_angle_DHA
_geom_hbond_site_symmetry_A
N1 H1D O1 0.92 2.53 3.231(4) 133.2 3_655
N1 H1D Br2 0.92 2.77 3.416(3) 128.4 .
N1 H1C Br5 0.92 2.62 3.499(3) 159.7 4_556
N2 H2C Br2 0.92 2.92 3.627(3) 134.3 3_646
N2 H2C Br3 0.92 2.72 3.456(3) 137.4 3_646
N2 H2D Br2 0.92 2.51 3.318(3) 146.8 2_565
